data_7101340
loop_
_publ_author_name
T.Brasey
R.Scopelliti
K.Severin

_publ_section_title
;
Guest-Induced Formation of an Icosahedral Coordination Cage.
;
_journal_issue 31
_journal_name_full 'Chemical Communications'
_journal_paper_doi 10.1039/b607512f
_journal_year 2006
_chemical_formula_moiety 'C102 H102 N6 O24 Ru6, 8(C H4 O)'
_chemical_formula_sum 'C110 H134 N6 O32 Ru6'
_chemical_formula_weight 2658.65
_chemical_name_systematic
;
?
;
_space_group_IT_number 2
_symmetry_cell_setting triclinic
_symmetry_space_group_name_Hall '-P 1'
_symmetry_space_group_name_H-M 'P -1'
_atom_sites_solution_hydrogens geom
_atom_sites_solution_primary direct
_atom_sites_solution_secondary difmap
_audit_creation_method SHELXL-97
_cell_angle_alpha 84.003(7)
_cell_angle_beta 63.988(6)
_cell_angle_gamma 63.110(8)
_cell_formula_units_Z 1
_cell_length_a 15.1057(12)
_cell_length_b 15.1722(18)
_cell_length_c 15.3876(8)
_cell_measurement_reflns_used 126
_cell_measurement_temperature 100(2)
_cell_measurement_theta_max 20.121
_cell_measurement_theta_min 3.491
_cell_volume 2807.3(4)
_computing_cell_refinement 'Dirax/lsq (Duisenberg & Schreurs, 1989-2000)'
_computing_data_collection 'Collect (Bruker AXS BV, 1997-2004)'
_computing_data_reduction 'EvalCCD (Duisenberg & Schreurs 1990-2000)'
_computing_molecular_graphics 'Bruker SHELXTL'
_computing_publication_material 'Bruker SHELXTL'
_computing_structure_refinement 'SHELXL-97 (Sheldrick, 1997)'
_computing_structure_solution 'SHELXS-97 (Sheldrick, 1990)'
_diffrn_ambient_temperature 100(2)
_diffrn_measured_fraction_theta_full 0.997
_diffrn_measured_fraction_theta_max 0.997
_diffrn_measurement_device_type 'Bruker APEX II CCD'
_diffrn_measurement_method 'phi and omega scans'
_diffrn_radiation_monochromator graphite
_diffrn_radiation_source 'fine-focus sealed tube'
_diffrn_radiation_type MoK\a
_diffrn_radiation_wavelength 0.71073
_diffrn_reflns_av_R_equivalents 0.0626
_diffrn_reflns_av_sigmaI/netI 0.0600
_diffrn_reflns_limit_h_max 17
_diffrn_reflns_limit_h_min -17
_diffrn_reflns_limit_k_max 18
_diffrn_reflns_limit_k_min -18
_diffrn_reflns_limit_l_max 18
_diffrn_reflns_limit_l_min -18
_diffrn_reflns_number 45425
_diffrn_reflns_theta_full 25.03
_diffrn_reflns_theta_max 25.03
_diffrn_reflns_theta_min 1.68
_exptl_absorpt_coefficient_mu 0.867
_exptl_absorpt_correction_T_max 1.00
_exptl_absorpt_correction_T_min 0.804957
_exptl_absorpt_correction_type 'multiscan, SADABS'
_exptl_crystal_colour yellow
_exptl_crystal_density_diffrn 1.573
_exptl_crystal_density_method 'not measured'
_exptl_crystal_description prismatic
_exptl_crystal_F_000 1356
_exptl_crystal_size_max 0.43
_exptl_crystal_size_mid 0.27
_exptl_crystal_size_min 0.15
_refine_diff_density_max 1.671
_refine_diff_density_min -1.083
_refine_diff_density_rms 0.172
_refine_ls_extinction_coef 0.0019(3)
_refine_ls_extinction_expression Fc^*^=kFc[1+0.001xFc^2^\l^3^/sin(2\q)]^-1/4^
_refine_ls_extinction_method SHELXL
_refine_ls_goodness_of_fit_ref 1.134
_refine_ls_hydrogen_treatment riding
_refine_ls_matrix_type full
_refine_ls_number_parameters 660
_refine_ls_number_reflns 9885
_refine_ls_number_restraints 5
_refine_ls_restrained_S_all 1.135
_refine_ls_R_factor_all 0.0913
_refine_ls_R_factor_gt 0.0598
_refine_ls_shift/su_max 0.002
_refine_ls_shift/su_mean 0.000
_refine_ls_structure_factor_coef Fsqd
_refine_ls_weighting_details 'calc w=1/[\s^2^(Fo^2^)+(0.0449P)^2^+27.3427P] where P=(Fo^2^+2Fc^2^)/3'
_refine_ls_weighting_scheme calc
_refine_ls_wR_factor_gt 0.1341
_refine_ls_wR_factor_ref 0.1523
_reflns_number_gt 7420
_reflns_number_total 9885
_reflns_threshold_expression >2sigma(I)
_cod_data_source_file b607512f.txt
_cod_depositor_comments
;
The following automatic conversions were performed:
'_symmetry_cell_setting' value 'Triclinic' changed to 'triclinic'
according to '/home/saulius/struct/CIF-dictionaries/cif_core.dic'
dictionary named 'cif_core.dic' version 2.4.1 from 2010-06-29.

Automatic conversion script
Id: cif_fix_enum 1527 2010-12-29 10:47:43Z saulius 
;
_cod_original_sg_symbol_H-M P-1
_cod_database_code 7101340

loop_
_symmetry_equiv_pos_as_xyz
'x, y, z'
'-x, -y, -z'

loop_
_atom_site_label
_atom_site_type_symbol
_atom_site_fract_x
_atom_site_fract_y
_atom_site_fract_z
_atom_site_U_iso_or_equiv
_atom_site_adp_type
_atom_site_occupancy
_atom_site_symmetry_multiplicity
_atom_site_calc_flag
_atom_site_refinement_flags
Ru1 Ru -0.02618(5) 0.21668(4) -0.33463(4) 0.01555(16) Uani 1 1 d .
Ru2 Ru -0.08382(5) 0.37134(4) 0.17586(4) 0.01416(16) Uani 1 1 d .
Ru3 Ru 0.47136(5) -0.11608(4) -0.13369(4) 0.01460(16) Uani 1 1 d .
O1 O 0.1351(4) -0.1963(4) -0.3157(4) 0.0254(12) Uani 1 1 d .
O2 O 0.0109(4) -0.2163(4) -0.1745(3) 0.0181(11) Uani 1 1 d .
O3 O -0.3723(4) 0.0626(4) -0.0154(4) 0.0181(11) Uani 1 1 d .
O4 O -0.4134(4) 0.2033(4) -0.0876(4) 0.0312(14) Uani 1 1 d .
O5 O -0.0810(5) 0.3940(4) -0.1811(4) 0.0278(13) Uani 1 1 d .
O6 O -0.1501(4) 0.2955(4) -0.1981(4) 0.0190(11) Uani 1 1 d .
O7 O -0.3612(4) 0.1768(4) 0.0969(4) 0.0189(11) Uani 1 1 d .
O8 O -0.3904(5) 0.2276(5) 0.2431(4) 0.0313(14) Uani 1 1 d .
O9 O 0.2214(4) 0.0375(4) -0.3455(4) 0.0285(13) Uani 1 1 d .
O10 O 0.0615(4) 0.1695(4) -0.2507(4) 0.0189(11) Uani 1 1 d .
O11 O 0.0423(4) 0.3261(3) 0.0323(3) 0.0166(11) Uani 1 1 d .
O12 O 0.1900(4) 0.2527(4) 0.0651(4) 0.0237(12) Uani 1 1 d .
N1 N -0.0793(5) 0.1074(4) -0.2708(4) 0.0166(13) Uani 1 1 d .
N2 N -0.1665(5) 0.3454(4) 0.1077(5) 0.0182(13) Uani 1 1 d .
N3 N 0.3403(5) 0.0149(4) -0.1418(4) 0.0178(13) Uani 1 1 d .
C1 C -0.0078(6) 0.0109(5) -0.2791(5) 0.0193(16) Uani 1 1 d .
H1 H 0.0685 -0.0108 -0.3211 0.023 Uiso 1 1 calc R
C2 C -0.0419(6) -0.0580(5) -0.2284(5) 0.0168(15) Uani 1 1 d .
C3 C -0.1528(6) -0.0255(5) -0.1635(5) 0.0171(15) Uani 1 1 d .
H3 H -0.1768 -0.0707 -0.1251 0.021 Uiso 1 1 calc R
C4 C -0.2286(6) 0.0739(5) -0.1551(5) 0.0182(16) Uani 1 1 d .
C5 C -0.1881(6) 0.1370(6) -0.2111(5) 0.0196(16) Uani 1 1 d .
H5 H -0.2392 0.2044 -0.2073 0.024 Uiso 1 1 calc R
C6 C 0.0449(6) -0.1659(5) -0.2434(5) 0.0183(16) Uani 1 1 d .
C7 C -0.3483(6) 0.1193(6) -0.0817(5) 0.0206(17) Uani 1 1 d .
C8 C -0.1436(6) 0.3638(5) 0.0144(5) 0.0159(15) Uani 1 1 d .
H8 H -0.0996 0.3974 -0.0151 0.019 Uiso 1 1 calc R
C9 C -0.1815(6) 0.3355(5) -0.0409(5) 0.0151(15) Uani 1 1 d .
C10 C -0.2476(6) 0.2878(5) 0.0037(5) 0.0182(16) Uani 1 1 d .
H10 H -0.2733 0.2660 -0.0320 0.022 Uiso 1 1 calc R
C11 C -0.2758(6) 0.2723(5) 0.1011(5) 0.0167(15) Uani 1 1 d .
C12 C -0.2323(6) 0.3005(5) 0.1491(5) 0.0175(15) Uani 1 1 d .
H12 H -0.2495 0.2876 0.2148 0.021 Uiso 1 1 calc R
C13 C -0.1331(6) 0.3453(5) -0.1488(5) 0.0196(16) Uani 1 1 d .
C14 C -0.3488(6) 0.2217(6) 0.1531(5) 0.0191(16) Uani 1 1 d .
C15 C 0.2963(6) 0.0179(5) -0.2029(5) 0.0192(16) Uani 1 1 d .
H15 H 0.3305 -0.0385 -0.2486 0.023 Uiso 1 1 calc R
C16 C 0.2027(6) 0.1008(5) -0.2008(5) 0.0169(15) Uani 1 1 d .
C17 C 0.1493(6) 0.1826(5) -0.1300(5) 0.0161(15) Uani 1 1 d .
H17 H 0.0828 0.2385 -0.1244 0.019 Uiso 1 1 calc R
C18 C 0.1958(6) 0.1802(5) -0.0680(5) 0.0152(15) Uani 1 1 d .
C19 C 0.2921(6) 0.0962(5) -0.0782(5) 0.0167(15) Uani 1 1 d .
H19 H 0.3258 0.0959 -0.0385 0.020 Uiso 1 1 calc R
C20 C 0.1607(6) 0.1000(6) -0.2732(5) 0.0192(16) Uani 1 1 d .
C21 C 0.1408(6) 0.2599(5) 0.0163(5) 0.0150(15) Uani 1 1 d .
C22 C -0.0576(8) 0.2057(7) -0.4575(6) 0.031(2) Uani 1 1 d .
C23 C 0.0587(7) 0.1505(6) -0.4849(5) 0.0252(18) Uani 1 1 d .
H23 H 0.0977 0.0829 -0.5122 0.030 Uiso 1 1 calc R
C24 C 0.1148(7) 0.1961(6) -0.4713(5) 0.0253(18) Uani 1 1 d .
H24 H 0.1915 0.1578 -0.4889 0.030 Uiso 1 1 calc R
C25 C 0.0614(8) 0.2984(6) -0.4318(6) 0.029(2) Uani 1 1 d .
C26 C -0.0533(8) 0.3514(6) -0.4061(6) 0.032(2) Uani 1 1 d .
H26 H -0.0923 0.4192 -0.3795 0.038 Uiso 1 1 calc R
C27 C -0.1116(7) 0.3057(6) -0.4189(6) 0.031(2) Uani 1 1 d .
H27 H -0.1884 0.3437 -0.4010 0.037 Uiso 1 1 calc R
C28 C -0.1220(9) 0.1553(8) -0.4647(7) 0.046(3) Uani 1 1 d .
H28A H -0.1981 0.1870 -0.4133 0.069 Uiso 1 1 calc R
H28B H -0.0866 0.0846 -0.4569 0.069 Uiso 1 1 calc R
H28C H -0.1227 0.1618 -0.5285 0.069 Uiso 1 1 calc R
C29 C 0.1201(9) 0.3503(8) -0.4148(7) 0.047(3) Uani 1 1 d .
H29 H 0.0656 0.3989 -0.3547 0.057 Uiso 1 1 calc R
C30 C 0.1495(9) 0.4090(9) -0.4977(9) 0.060(3) Uani 1 1 d .
H30A H 0.1976 0.3643 -0.5589 0.090 Uiso 1 1 calc R
H30B H 0.1883 0.4413 -0.4879 0.090 Uiso 1 1 calc R
H30C H 0.0819 0.4598 -0.5007 0.090 Uiso 1 1 calc R
C31 C 0.2195(16) 0.2835(12) -0.3992(14) 0.133(9) Uani 1 1 d .
H31A H 0.1973 0.2521 -0.3398 0.200 Uiso 1 1 calc R
H31B H 0.2536 0.3225 -0.3928 0.200 Uiso 1 1 calc R
H31C H 0.2728 0.2320 -0.4550 0.200 Uiso 1 1 calc R
C32 C -0.0345(7) 0.4013(6) 0.2808(6) 0.0255(18) Uani 1 1 d .
C33 C -0.0252(7) 0.4653(6) 0.2079(6) 0.0243(18) Uani 1 1 d .
H33 H 0.0431 0.4680 0.1727 0.029 Uiso 1 1 calc R
C34 C -0.1158(6) 0.5266(5) 0.1852(6) 0.0247(18) Uani 1 1 d .
H34 H -0.1070 0.5701 0.1365 0.030 Uiso 1 1 calc R
C35 C -0.2181(6) 0.5229(5) 0.2347(6) 0.0232(17) Uani 1 1 d .
C36 C -0.2269(6) 0.4564(6) 0.3094(5) 0.0245(18) Uani 1 1 d .
H36 H -0.2949 0.4532 0.3448 0.029 Uiso 1 1 calc R
C37 C -0.1379(7) 0.3969(6) 0.3306(5) 0.0265(19) Uani 1 1 d .
H37 H -0.1459 0.3529 0.3789 0.032 Uiso 1 1 calc R
C38 C 0.0634(7) 0.3316(7) 0.2999(6) 0.032(2) Uani 1 1 d .
H38A H 0.1318 0.3128 0.2394 0.048 Uiso 1 1 calc R
H38B H 0.0555 0.2718 0.3236 0.048 Uiso 1 1 calc R
H38C H 0.0662 0.3652 0.3491 0.048 Uiso 1 1 calc R
C39 C -0.3184(7) 0.5831(7) 0.2158(7) 0.035(2) Uani 1 1 d .
H39 H -0.3522 0.5391 0.2178 0.042 Uiso 1 1 calc R
C40 C -0.2951(8) 0.6243(7) 0.1213(8) 0.046(3) Uani 1 1 d .
H40A H -0.2704 0.6740 0.1209 0.070 Uiso 1 1 calc R
H40B H -0.3625 0.6556 0.1119 0.070 Uiso 1 1 calc R
H40C H -0.2371 0.5705 0.0686 0.070 Uiso 1 1 calc R
C41 C -0.4028(10) 0.6683(10) 0.2995(9) 0.091(5) Uani 1 1 d .
H41A H -0.3710 0.7121 0.2994 0.136 Uiso 1 1 calc R
H41B H -0.4210 0.6405 0.3617 0.136 Uiso 1 1 calc R
H41C H -0.4701 0.7065 0.2906 0.136 Uiso 1 1 calc R
C42 C 0.5968(6) -0.0667(6) -0.2229(6) 0.0227(17) Uani 1 1 d .
C43 C 0.6125(6) -0.1053(6) -0.1424(6) 0.0243(18) Uani 1 1 d .
H43 H 0.6147 -0.0657 -0.1001 0.029 Uiso 1 1 calc R
C44 C 0.6257(6) -0.2044(6) -0.1210(6) 0.0254(18) Uani 1 1 d .
H44 H 0.6396 -0.2301 -0.0668 0.030 Uiso 1 1 calc R
C45 C 0.6180(6) -0.2628(6) -0.1802(6) 0.0263(18) Uani 1 1 d .
C46 C 0.5982(6) -0.2210(6) -0.2608(6) 0.0239(17) Uani 1 1 d .
H46 H 0.5916 -0.2587 -0.3011 0.029 Uiso 1 1 calc R
C47 C 0.5882(6) -0.1259(6) -0.2830(5) 0.0213(17) Uani 1 1 d .
H47 H 0.5756 -0.1005 -0.3378 0.026 Uiso 1 1 calc R
C48 C 0.5805(7) 0.0389(6) -0.2446(7) 0.036(2) Uani 1 1 d .
H48A H 0.5501 0.0800 -0.1838 0.053 Uiso 1 1 calc R
H48B H 0.5291 0.0676 -0.2741 0.053 Uiso 1 1 calc R
H48C H 0.6518 0.0367 -0.2897 0.053 Uiso 1 1 calc R
C49 C 0.6226(7) -0.3657(6) -0.1582(7) 0.039(2) Uani 1 1 d .
H49 H 0.5523 -0.3620 -0.1524 0.047 Uiso 1 1 calc R
C50 C 0.7181(9) -0.4437(8) -0.2454(8) 0.053(3) Uani 1 1 d .
H50A H 0.7093 -0.4226 -0.3047 0.080 Uiso 1 1 calc R
H50B H 0.7170 -0.5080 -0.2339 0.080 Uiso 1 1 calc R
H50C H 0.7887 -0.4501 -0.2529 0.080 Uiso 1 1 calc R
C51 C 0.6295(12) -0.3965(9) -0.0660(9) 0.086(5) Uani 1 1 d .
H51A H 0.6982 -0.4021 -0.0694 0.128 Uiso 1 1 calc R
H51B H 0.6288 -0.4611 -0.0558 0.128 Uiso 1 1 calc R
H51C H 0.5661 -0.3468 -0.0118 0.128 Uiso 1 1 calc R
O13 O 0.5521(14) -0.5763(12) -0.1802(12) 0.174(6) Uiso 1 1 d D
C52 C 0.5864(12) -0.6662(11) -0.2270(11) 0.087(4) Uiso 1 1 d D
O14 O 0.2737(11) -0.0562(10) -0.5135(10) 0.133(4) Uiso 1 1 d D
C53 C 0.3494(15) -0.1598(13) -0.5080(14) 0.123(6) Uiso 1 1 d D
O15 O 0.5000 0.0000 -0.5000 0.219(12) Uiso 1 2 d SD
C54 C 0.6052(15) -0.0419(18) -0.4918(18) 0.062(6) Uiso 0.50 1 d PD
O16 O 0.4725(18) -0.4067(16) -0.3664(15) 0.210(8) Uiso 1 1 d D
C55 C 0.588(3) -0.474(3) -0.431(3) 0.35(3) Uiso 1 1 d D
O17 O 0.046(3) -0.014(3) -0.013(4) 0.24(2) Uiso 0.50 1 d PD
C56 C -0.011(3) 0.090(3) 0.022(3) 0.111(11) Uiso 0.50 1 d PD

loop_
_atom_site_aniso_label
_atom_site_aniso_U_11
_atom_site_aniso_U_22
_atom_site_aniso_U_33
_atom_site_aniso_U_23
_atom_site_aniso_U_13
_atom_site_aniso_U_12
Ru1 0.0238(3) 0.0128(3) 0.0150(3) 0.0044(2) -0.0110(3) -0.0105(3)
Ru2 0.0177(3) 0.0120(3) 0.0154(3) -0.0001(2) -0.0061(2) -0.0096(2)
Ru3 0.0124(3) 0.0137(3) 0.0185(3) -0.0007(2) -0.0060(2) -0.0069(2)
O1 0.025(3) 0.018(3) 0.024(3) 0.009(2) -0.005(3) -0.010(2)
O2 0.024(3) 0.014(3) 0.016(3) 0.002(2) -0.007(2) -0.010(2)
O3 0.018(3) 0.018(3) 0.018(3) -0.001(2) -0.005(2) -0.010(2)
O4 0.020(3) 0.030(3) 0.033(3) 0.003(3) -0.007(3) -0.007(3)
O5 0.045(3) 0.024(3) 0.025(3) 0.006(2) -0.012(3) -0.027(3)
O6 0.024(3) 0.016(3) 0.023(3) 0.004(2) -0.015(2) -0.011(2)
O7 0.018(3) 0.020(3) 0.021(3) -0.005(2) -0.006(2) -0.012(2)
O8 0.038(3) 0.047(4) 0.024(3) 0.003(3) -0.011(3) -0.033(3)
O9 0.027(3) 0.027(3) 0.022(3) -0.010(2) -0.008(3) -0.005(3)
O10 0.023(3) 0.019(3) 0.020(3) 0.004(2) -0.013(2) -0.010(2)
O11 0.017(3) 0.012(3) 0.016(3) 0.001(2) -0.004(2) -0.006(2)
O12 0.023(3) 0.024(3) 0.025(3) -0.001(2) -0.013(2) -0.008(2)
N1 0.026(3) 0.013(3) 0.016(3) 0.001(2) -0.012(3) -0.010(3)
N2 0.017(3) 0.009(3) 0.028(4) 0.000(3) -0.009(3) -0.006(3)
N3 0.015(3) 0.015(3) 0.022(3) -0.004(3) -0.008(3) -0.005(3)
C1 0.026(4) 0.020(4) 0.015(4) 0.004(3) -0.010(3) -0.013(3)
C2 0.025(4) 0.022(4) 0.012(4) 0.007(3) -0.010(3) -0.016(3)
C3 0.027(4) 0.021(4) 0.014(4) 0.007(3) -0.012(3) -0.019(3)
C4 0.022(4) 0.019(4) 0.018(4) -0.002(3) -0.010(3) -0.011(3)
C5 0.026(4) 0.023(4) 0.018(4) 0.004(3) -0.015(3) -0.013(3)
C6 0.022(4) 0.020(4) 0.019(4) 0.003(3) -0.009(3) -0.014(3)
C7 0.024(4) 0.021(4) 0.022(4) -0.004(3) -0.009(3) -0.013(4)
C8 0.015(4) 0.010(4) 0.017(4) 0.001(3) -0.006(3) -0.003(3)
C9 0.020(4) 0.008(3) 0.015(4) -0.001(3) -0.007(3) -0.004(3)
C10 0.017(4) 0.016(4) 0.023(4) 0.001(3) -0.011(3) -0.006(3)
C11 0.017(4) 0.017(4) 0.017(4) -0.002(3) -0.005(3) -0.010(3)
C12 0.017(4) 0.019(4) 0.016(4) -0.002(3) -0.006(3) -0.008(3)
C13 0.024(4) 0.018(4) 0.021(4) 0.003(3) -0.013(3) -0.010(3)
C14 0.022(4) 0.023(4) 0.020(4) 0.005(3) -0.010(3) -0.015(3)
C15 0.021(4) 0.016(4) 0.016(4) -0.001(3) -0.005(3) -0.008(3)
C16 0.015(4) 0.017(4) 0.018(4) 0.002(3) -0.007(3) -0.007(3)
C17 0.015(3) 0.013(4) 0.018(4) 0.005(3) -0.006(3) -0.006(3)
C18 0.015(4) 0.012(4) 0.015(4) 0.002(3) -0.003(3) -0.008(3)
C19 0.017(4) 0.018(4) 0.018(4) -0.001(3) -0.006(3) -0.011(3)
C20 0.024(4) 0.021(4) 0.015(4) 0.007(3) -0.005(3) -0.017(3)
C21 0.020(4) 0.012(4) 0.013(4) 0.001(3) -0.004(3) -0.011(3)
C22 0.053(6) 0.040(5) 0.020(4) 0.010(4) -0.025(4) -0.029(5)
C23 0.042(5) 0.022(4) 0.010(4) 0.003(3) -0.006(3) -0.019(4)
C24 0.036(5) 0.028(5) 0.017(4) 0.009(3) -0.011(4) -0.020(4)
C25 0.060(6) 0.027(5) 0.017(4) 0.015(3) -0.020(4) -0.032(5)
C26 0.058(6) 0.018(4) 0.017(4) 0.014(3) -0.018(4) -0.017(4)
C27 0.037(5) 0.033(5) 0.029(5) 0.018(4) -0.021(4) -0.017(4)
C28 0.072(7) 0.072(7) 0.036(5) 0.023(5) -0.039(5) -0.054(6)
C29 0.078(7) 0.055(6) 0.023(5) -0.002(4) -0.003(5) -0.059(6)
C30 0.050(6) 0.060(7) 0.085(9) 0.041(7) -0.031(6) -0.043(6)
C31 0.24(2) 0.141(15) 0.24(2) 0.150(15) -0.224(19) -0.170(16)
C32 0.034(5) 0.025(4) 0.027(4) -0.001(3) -0.018(4) -0.016(4)
C33 0.028(4) 0.018(4) 0.034(5) -0.003(3) -0.011(4) -0.017(3)
C34 0.033(4) 0.009(4) 0.034(5) -0.003(3) -0.014(4) -0.010(3)
C35 0.024(4) 0.013(4) 0.028(4) -0.014(3) -0.008(3) -0.005(3)
C36 0.018(4) 0.029(5) 0.017(4) -0.014(3) 0.001(3) -0.007(3)
C37 0.034(5) 0.030(5) 0.014(4) -0.009(3) -0.002(3) -0.019(4)
C38 0.034(5) 0.040(5) 0.027(5) 0.001(4) -0.018(4) -0.016(4)
C39 0.032(5) 0.028(5) 0.039(5) -0.004(4) -0.016(4) -0.006(4)
C40 0.039(5) 0.029(5) 0.072(8) 0.015(5) -0.024(5) -0.019(5)
C41 0.048(7) 0.091(10) 0.065(8) -0.044(8) -0.029(7) 0.036(7)
C42 0.010(3) 0.023(4) 0.030(4) -0.002(3) -0.002(3) -0.009(3)
C43 0.024(4) 0.021(4) 0.030(5) -0.004(3) -0.011(4) -0.011(3)
C44 0.015(4) 0.028(5) 0.029(5) 0.005(4) -0.011(3) -0.007(3)
C45 0.013(4) 0.021(4) 0.034(5) -0.002(4) -0.003(3) -0.005(3)
C46 0.016(4) 0.029(5) 0.020(4) -0.004(3) -0.002(3) -0.011(3)
C47 0.015(4) 0.029(4) 0.014(4) -0.002(3) -0.002(3) -0.008(3)
C48 0.037(5) 0.029(5) 0.037(5) 0.002(4) -0.005(4) -0.022(4)
C49 0.024(4) 0.022(5) 0.052(6) 0.001(4) -0.004(4) -0.006(4)
C50 0.050(6) 0.041(6) 0.063(7) -0.003(5) -0.019(6) -0.019(5)
C51 0.109(11) 0.047(8) 0.052(8) 0.011(6) -0.014(8) -0.019(8)

loop_
_atom_type_symbol
_atom_type_description
_atom_type_scat_dispersion_real
_atom_type_scat_dispersion_imag
_atom_type_scat_source
C C 0.0033 0.0016 'International Tables Vol C Tables 4.2.6.8 and 6.1.1.4'
H H 0.0000 0.0000 'International Tables Vol C Tables 4.2.6.8 and 6.1.1.4'
N N 0.0061 0.0033 'International Tables Vol C Tables 4.2.6.8 and 6.1.1.4'
O O 0.0106 0.0060 'International Tables Vol C Tables 4.2.6.8 and 6.1.1.4'
Ru Ru -1.2594 0.8363 'International Tables Vol C Tables 4.2.6.8 and 6.1.1.4'

loop_
_geom_angle_atom_site_label_1
_geom_angle_atom_site_label_2
_geom_angle_atom_site_label_3
_geom_angle
_geom_angle_site_symmetry_1
_geom_angle_site_symmetry_3
O10 Ru1 O6 78.64(19) . .
O10 Ru1 N1 83.8(2) . .
O6 Ru1 N1 80.2(2) . .
O10 Ru1 C24 95.7(3) . .
O6 Ru1 C24 152.1(2) . .
N1 Ru1 C24 126.8(3) . .
O10 Ru1 C27 162.6(3) . .
O6 Ru1 C27 96.6(3) . .
N1 Ru1 C27 112.1(3) . .
C24 Ru1 C27 80.6(3) . .
O10 Ru1 C23 118.4(3) . .
O6 Ru1 C23 162.5(3) . .
N1 Ru1 C23 97.1(3) . .
C24 Ru1 C23 37.7(3) . .
C27 Ru1 C23 68.2(3) . .
O10 Ru1 C26 124.6(3) . .
O6 Ru1 C26 92.7(3) . .
N1 Ru1 C26 149.0(3) . .
C24 Ru1 C26 67.9(3) . .
C27 Ru1 C26 38.3(3) . .
C23 Ru1 C26 80.8(3) . .
O10 Ru1 C22 155.2(3) . .
O6 Ru1 C22 124.0(3) . .
N1 Ru1 C22 90.1(3) . .
C24 Ru1 C22 68.9(3) . .
C27 Ru1 C22 37.6(3) . .
C23 Ru1 C22 38.5(3) . .
C26 Ru1 C22 68.9(3) . .
O10 Ru1 C25 97.3(3) . .
O6 Ru1 C25 114.7(3) . .
N1 Ru1 C25 165.1(3) . .
C24 Ru1 C25 38.4(3) . .
C27 Ru1 C25 69.1(3) . .
C23 Ru1 C25 69.3(3) . .
C26 Ru1 C25 37.7(3) . .
C22 Ru1 C25 82.6(3) . .
O2 Ru2 O11 78.88(18) 2 .
O2 Ru2 N2 84.0(2) 2 .
O11 Ru2 N2 80.2(2) . .
O2 Ru2 C37 92.9(3) 2 .
O11 Ru2 C37 150.8(3) . .
N2 Ru2 C37 127.2(3) . .
O2 Ru2 C36 116.3(3) 2 .
O11 Ru2 C36 164.6(3) . .
N2 Ru2 C36 98.3(3) . .
C37 Ru2 C36 37.7(3) . .
O2 Ru2 C33 123.5(3) 2 .
O11 Ru2 C33 93.0(2) . .
N2 Ru2 C33 150.2(3) . .
C37 Ru2 C33 68.1(3) . .
C36 Ru2 C33 80.7(3) . .
O2 Ru2 C34 161.8(2) 2 .
O11 Ru2 C34 98.0(2) . .
N2 Ru2 C34 113.4(3) . .
C37 Ru2 C34 81.1(3) . .
C36 Ru2 C34 68.4(3) . .
C33 Ru2 C34 38.4(3) . .
O2 Ru2 C35 153.8(2) 2 .
O11 Ru2 C35 125.8(3) . .
N2 Ru2 C35 91.4(3) . .
C37 Ru2 C35 69.5(3) . .
C36 Ru2 C35 38.8(3) . .
C33 Ru2 C35 69.1(3) . .
C34 Ru2 C35 37.7(3) . .
O2 Ru2 C32 95.9(3) 2 .
O11 Ru2 C32 114.0(3) . .
N2 Ru2 C32 165.5(3) . .
C37 Ru2 C32 38.3(3) . .
C36 Ru2 C32 68.7(3) . .
C33 Ru2 C32 37.4(3) . .
C34 Ru2 C32 68.8(3) . .
C35 Ru2 C32 82.4(3) . .
O7 Ru3 O3 79.12(18) 2 2
O7 Ru3 N3 84.2(2) 2 .
O3 Ru3 N3 80.0(2) 2 .
O7 Ru3 C46 95.5(2) 2 .
O3 Ru3 C46 157.8(3) 2 .
N3 Ru3 C46 121.1(3) . .
O7 Ru3 C43 156.3(3) 2 .
O3 Ru3 C43 95.4(2) 2 .
N3 Ru3 C43 117.9(3) . .
C46 Ru3 C43 80.8(3) . .
O7 Ru3 C47 121.9(2) 2 .
O3 Ru3 C47 157.9(2) 2 .
N3 Ru3 C47 94.5(3) . .
C46 Ru3 C47 37.9(3) . .
C43 Ru3 C47 68.1(3) . .
O7 Ru3 C44 118.1(3) 2 .
O3 Ru3 C44 95.6(3) 2 .
N3 Ru3 C44 156.3(3) . .
C46 Ru3 C44 67.8(3) . .
C43 Ru3 C44 38.9(3) . .
C47 Ru3 C44 80.8(3) . .
O7 Ru3 C42 160.0(3) 2 .
O3 Ru3 C42 120.0(2) 2 .
N3 Ru3 C42 93.3(3) . .
C46 Ru3 C42 68.9(3) . .
C43 Ru3 C42 37.0(3) . .
C47 Ru3 C42 38.4(3) . .
C44 Ru3 C42 68.6(3) . .
O7 Ru3 C45 93.4(2) 2 .
O3 Ru3 C45 120.2(3) 2 .
N3 Ru3 C45 158.9(3) . .
C46 Ru3 C45 38.1(3) . .
C43 Ru3 C45 69.2(3) . .
C47 Ru3 C45 68.9(3) . .
C44 Ru3 C45 37.4(3) . .
C42 Ru3 C45 81.8(3) . .
C6 O2 Ru2 127.0(5) . 2
C7 O3 Ru3 122.7(4) . 2
C13 O6 Ru1 120.8(4) . .
C14 O7 Ru3 128.6(5) . 2
C20 O10 Ru1 129.1(5) . .
C21 O11 Ru2 119.6(4) . .
C1 N1 C5 118.1(6) . .
C1 N1 Ru1 122.5(5) . .
C5 N1 Ru1 119.0(5) . .
C8 N2 C12 117.3(6) . .
C8 N2 Ru2 119.3(5) . .
C12 N2 Ru2 122.9(5) . .
C19 N3 C15 118.2(6) . .
C19 N3 Ru3 119.1(5) . .
C15 N3 Ru3 122.4(5) . .
N1 C1 C2 122.2(7) . .
N1 C1 H1 118.9 . .
C2 C1 H1 118.9 . .
C1 C2 C3 119.0(7) . .
C1 C2 C6 118.4(6) . .
C3 C2 C6 122.5(6) . .
C2 C3 C4 119.6(6) . .
C2 C3 H3 120.2 . .
C4 C3 H3 120.2 . .
C5 C4 C3 117.6(7) . .
C5 C4 C7 117.8(7) . .
C3 C4 C7 124.2(7) . .
N1 C5 C4 123.3(7) . .
N1 C5 H5 118.3 . .
C4 C5 H5 118.3 . .
O1 C6 O2 127.3(7) . .
O1 C6 C2 120.1(6) . .
O2 C6 C2 112.6(6) . .
O4 C7 O3 126.0(7) . .
O4 C7 C4 120.1(7) . .
O3 C7 C4 113.9(7) . .
N2 C8 C9 123.2(6) . .
N2 C8 H8 118.4 . .
C9 C8 H8 118.4 . .
C10 C9 C8 118.0(6) . .
C10 C9 C13 124.6(6) . .
C8 C9 C13 116.8(6) . .
C11 C10 C9 119.4(7) . .
C11 C10 H10 120.3 . .
C9 C10 H10 120.3 . .
C12 C11 C10 118.5(6) . .
C12 C11 C14 120.1(6) . .
C10 C11 C14 121.3(6) . .
N2 C12 C11 123.5(7) . .
N2 C12 H12 118.2 . .
C11 C12 H12 118.2 . .
O5 C13 O6 127.1(7) . .
O5 C13 C9 120.2(6) . .
O6 C13 C9 112.6(6) . .
O8 C14 O7 126.4(7) . .
O8 C14 C11 119.0(6) . .
O7 C14 C11 114.6(6) . .
N3 C15 C16 122.3(7) . .
N3 C15 H15 118.9 . .
C16 C15 H15 118.9 . .
C15 C16 C17 118.8(7) . .
C15 C16 C20 119.3(6) . .
C17 C16 C20 121.9(6) . .
C18 C17 C16 118.8(6) . .
C18 C17 H17 120.6 . .
C16 C17 H17 120.6 . .
C19 C18 C17 118.4(6) . .
C19 C18 C21 117.9(6) . .
C17 C18 C21 123.5(6) . .
N3 C19 C18 123.3(7) . .
N3 C19 H19 118.3 . .
C18 C19 H19 118.3 . .
O9 C20 O10 127.4(7) . .
O9 C20 C16 119.3(7) . .
O10 C20 C16 113.3(6) . .
O12 C21 O11 126.8(6) . .
O12 C21 C18 118.7(6) . .
O11 C21 C18 114.3(6) . .
C27 C22 C23 118.2(7) . .
C27 C22 C28 120.9(9) . .
C23 C22 C28 120.9(8) . .
C27 C22 Ru1 70.7(5) . .
C23 C22 Ru1 70.4(4) . .
C28 C22 Ru1 127.3(6) . .
C24 C23 C22 120.1(7) . .
C24 C23 Ru1 70.7(4) . .
C22 C23 Ru1 71.1(4) . .
C24 C23 H23 120.0 . .
C22 C23 H23 120.0 . .
Ru1 C23 H23 131.0 . .
C23 C24 C25 122.9(8) . .
C23 C24 Ru1 71.7(4) . .
C25 C24 Ru1 72.8(5) . .
C23 C24 H24 118.6 . .
C25 C24 H24 118.6 . .
Ru1 C24 H24 129.7 . .
C26 C25 C24 115.9(7) . .
C26 C25 C29 119.9(8) . .
C24 C25 C29 124.2(8) . .
C26 C25 Ru1 69.7(4) . .
C24 C25 Ru1 68.9(4) . .
C29 C25 Ru1 130.6(6) . .
C25 C26 C27 121.9(8) . .
C25 C26 Ru1 72.6(4) . .
C27 C26 Ru1 70.6(4) . .
C25 C26 H26 119.1 . .
C27 C26 H26 119.1 . .
Ru1 C26 H26 130.5 . .
C22 C27 C26 121.1(8) . .
C22 C27 Ru1 71.7(5) . .
C26 C27 Ru1 71.1(4) . .
C22 C27 H27 119.4 . .
C26 C27 H27 119.4 . .
Ru1 C27 H27 130.5 . .
C22 C28 H28A 109.5 . .
C22 C28 H28B 109.5 . .
H28A C28 H28B 109.5 . .
C22 C28 H28C 109.5 . .
H28A C28 H28C 109.5 . .
H28B C28 H28C 109.5 . .
C31 C29 C30 110.3(10) . .
C31 C29 C25 115.4(9) . .
C30 C29 C25 109.1(8) . .
C31 C29 H29 107.2 . .
C30 C29 H29 107.2 . .
C25 C29 H29 107.2 . .
C29 C30 H30A 109.5 . .
C29 C30 H30B 109.5 . .
H30A C30 H30B 109.5 . .
C29 C30 H30C 109.5 . .
H30A C30 H30C 109.5 . .
H30B C30 H30C 109.5 . .
C29 C31 H31A 109.5 . .
C29 C31 H31B 109.5 . .
H31A C31 H31B 109.5 . .
C29 C31 H31C 109.5 . .
H31A C31 H31C 109.5 . .
H31B C31 H31C 109.5 . .
C33 C32 C37 117.5(7) . .
C33 C32 C38 121.8(7) . .
C37 C32 C38 120.4(7) . .
C33 C32 Ru2 70.0(4) . .
C37 C32 Ru2 69.2(4) . .
C38 C32 Ru2 127.2(6) . .
C32 C33 C34 122.0(7) . .
C32 C33 Ru2 72.7(4) . .
C34 C33 Ru2 71.3(4) . .
C32 C33 H33 119.0 . .
C34 C33 H33 119.0 . .
Ru2 C33 H33 129.7 . .
C35 C34 C33 120.6(7) . .
C35 C34 Ru2 71.5(4) . .
C33 C34 Ru2 70.3(4) . .
C35 C34 H34 119.7 . .
C33 C34 H34 119.7 . .
Ru2 C34 H34 131.3 . .
C34 C35 C36 117.1(7) . .
C34 C35 C39 125.1(8) . .
C36 C35 C39 117.8(7) . .
C34 C35 Ru2 70.8(4) . .
C36 C35 Ru2 69.5(4) . .
C39 C35 Ru2 130.7(5) . .
C37 C36 C35 121.6(7) . .
C37 C36 Ru2 71.1(4) . .
C35 C36 Ru2 71.7(4) . .
C37 C36 H36 119.2 . .
C35 C36 H36 119.2 . .
Ru2 C36 H36 130.8 . .
C36 C37 C32 121.1(8) . .
C36 C37 Ru2 71.2(4) . .
C32 C37 Ru2 72.5(4) . .
C36 C37 H37 119.4 . .
C32 C37 H37 119.4 . .
Ru2 C37 H37 129.3 . .
C32 C38 H38A 109.5 . .
C32 C38 H38B 109.5 . .
H38A C38 H38B 109.5 . .
C32 C38 H38C 109.5 . .
H38A C38 H38C 109.5 . .
H38B C38 H38C 109.5 . .
C40 C39 C35 114.9(8) . .
C40 C39 C41 109.7(9) . .
C35 C39 C41 107.9(8) . .
C40 C39 H39 108.0 . .
C35 C39 H39 108.0 . .
C41 C39 H39 108.0 . .
C39 C40 H40A 109.5 . .
C39 C40 H40B 109.5 . .
H40A C40 H40B 109.5 . .
C39 C40 H40C 109.5 . .
H40A C40 H40C 109.5 . .
H40B C40 H40C 109.5 . .
C39 C41 H41A 109.5 . .
C39 C41 H41B 109.5 . .
H41A C41 H41B 109.5 . .
C39 C41 H41C 109.5 . .
H41A C41 H41C 109.5 . .
H41B C41 H41C 109.5 . .
C43 C42 C47 118.1(7) . .
C43 C42 C48 121.8(7) . .
C47 C42 C48 119.9(7) . .
C43 C42 Ru3 69.9(4) . .
C47 C42 Ru3 69.6(4) . .
C48 C42 Ru3 128.6(5) . .
C42 C43 C44 121.7(7) . .
C42 C43 Ru3 73.1(4) . .
C44 C43 Ru3 71.8(4) . .
C42 C43 H43 119.1 . .
C44 C43 H43 119.1 . .
Ru3 C43 H43 128.3 . .
C45 C44 C43 120.2(7) . .
C45 C44 Ru3 71.9(4) . .
C43 C44 Ru3 69.4(4) . .
C45 C44 H44 119.9 . .
C43 C44 H44 119.9 . .
Ru3 C44 H44 131.7 . .
C44 C45 C46 117.5(7) . .
C44 C45 C49 123.4(8) . .
C46 C45 C49 118.9(8) . .
C44 C45 Ru3 70.7(4) . .
C46 C45 Ru3 69.0(4) . .
C49 C45 Ru3 128.2(5) . .
C47 C46 C45 122.3(7) . .
C47 C46 Ru3 71.6(4) . .
C45 C46 Ru3 72.9(4) . .
C47 C46 H46 118.9 . .
C45 C46 H46 118.9 . .
Ru3 C46 H46 129.2 . .
C46 C47 C42 120.1(7) . .
C46 C47 Ru3 70.6(4) . .
C42 C47 Ru3 72.0(4) . .
C46 C47 H47 119.9 . .
C42 C47 H47 119.9 . .
Ru3 C47 H47 130.1 . .
C42 C48 H48A 109.5 . .
C42 C48 H48B 109.5 . .
H48A C48 H48B 109.5 . .
C42 C48 H48C 109.5 . .
H48A C48 H48C 109.5 . .
H48B C48 H48C 109.5 . .
C51 C49 C45 114.4(9) . .
C51 C49 C50 111.4(9) . .
C45 C49 C50 109.4(8) . .
C51 C49 H49 107.1 . .
C45 C49 H49 107.1 . .
C50 C49 H49 107.1 . .
C49 C50 H50A 109.5 . .
C49 C50 H50B 109.5 . .
H50A C50 H50B 109.5 . .
C49 C50 H50C 109.5 . .
H50A C50 H50C 109.5 . .
H50B C50 H50C 109.5 . .
C49 C51 H51A 109.5 . .
C49 C51 H51B 109.5 . .
H51A C51 H51B 109.5 . .
C49 C51 H51C 109.5 . .
H51A C51 H51C 109.5 . .
H51B C51 H51C 109.5 . .
C54 O15 C54 180.0(18) . 2_654
O17 O17 C56 71(4) 2 .
O17 O17 C56 64(3) 2 2
C56 O17 C56 135(4) . 2
O17 C56 O17 45(4) . 2

loop_
_geom_bond_atom_site_label_1
_geom_bond_atom_site_label_2
_geom_bond_distance
_geom_bond_site_symmetry_2
Ru1 O10 2.093(5) .
Ru1 O6 2.098(5) .
Ru1 N1 2.128(6) .
Ru1 C24 2.159(8) .
Ru1 C27 2.167(8) .
Ru1 C23 2.172(7) .
Ru1 C26 2.173(7) .
Ru1 C22 2.180(8) .
Ru1 C25 2.211(8) .
Ru2 O2 2.096(5) 2
Ru2 O11 2.103(5) .
Ru2 N2 2.120(6) .
Ru2 C37 2.166(8) .
Ru2 C36 2.167(7) .
Ru2 C33 2.175(7) .
Ru2 C34 2.188(7) .
Ru2 C35 2.197(7) .
Ru2 C32 2.210(7) .
Ru3 O7 2.096(5) 2
Ru3 O3 2.108(5) 2
Ru3 N3 2.119(6) .
Ru3 C46 2.153(8) .
Ru3 C43 2.157(7) .
Ru3 C47 2.166(7) .
Ru3 C44 2.189(7) .
Ru3 C42 2.197(7) .
Ru3 C45 2.204(8) .
O1 C6 1.232(9) .
O2 C6 1.297(8) .
O2 Ru2 2.096(5) 2
O3 C7 1.298(9) .
O3 Ru3 2.108(5) 2
O4 C7 1.234(9) .
O5 C13 1.233(9) .
O6 C13 1.295(9) .
O7 C14 1.275(9) .
O7 Ru3 2.096(5) 2
O8 C14 1.237(9) .
O9 C20 1.231(9) .
O10 C20 1.292(9) .
O11 C21 1.290(8) .
O12 C21 1.236(9) .
N1 C1 1.347(9) .
N1 C5 1.357(9) .
N2 C8 1.351(9) .
N2 C12 1.351(9) .
N3 C19 1.350(9) .
N3 C15 1.356(9) .
C1 C2 1.390(10) .
C1 H1 0.9500 .
C2 C3 1.391(10) .
C2 C6 1.524(10) .
C3 C4 1.397(10) .
C3 H3 0.9500 .
C4 C5 1.389(10) .
C4 C7 1.505(10) .
C5 H5 0.9500 .
C8 C9 1.400(10) .
C8 H8 0.9500 .
C9 C10 1.393(10) .
C9 C13 1.515(10) .
C10 C11 1.393(10) .
C10 H10 0.9500 .
C11 C12 1.381(10) .
C11 C14 1.520(9) .
C12 H12 0.9500 .
C15 C16 1.394(10) .
C15 H15 0.9500 .
C16 C17 1.409(10) .
C16 C20 1.508(10) .
C17 C18 1.401(10) .
C17 H17 0.9500 .
C18 C19 1.389(10) .
C18 C21 1.520(9) .
C19 H19 0.9500 .
C22 C27 1.402(12) .
C22 C23 1.435(12) .
C22 C28 1.526(12) .
C23 C24 1.399(11) .
C23 H23 0.9500 .
C24 C25 1.437(11) .
C24 H24 0.9500 .
C25 C26 1.417(13) .
C25 C29 1.533(11) .
C26 C27 1.424(12) .
C26 H26 0.9500 .
C27 H27 0.9500 .
C28 H28A 0.9800 .
C28 H28B 0.9800 .
C28 H28C 0.9800 .
C29 C31 1.492(18) .
C29 C30 1.498(13) .
C29 H29 1.0000 .
C30 H30A 0.9800 .
C30 H30B 0.9800 .
C30 H30C 0.9800 .
C31 H31A 0.9800 .
C31 H31B 0.9800 .
C31 H31C 0.9800 .
C32 C33 1.406(11) .
C32 C37 1.438(11) .
C32 C38 1.514(11) .
C33 C34 1.435(11) .
C33 H33 0.9500 .
C34 C35 1.418(11) .
C34 H34 0.9500 .
C35 C36 1.450(11) .
C35 C39 1.514(12) .
C36 C37 1.399(12) .
C36 H36 0.9500 .
C37 H37 0.9500 .
C38 H38A 0.9800 .
C38 H38B 0.9800 .
C38 H38C 0.9800 .
C39 C40 1.479(13) .
C39 C41 1.540(13) .
C39 H39 1.0000 .
C40 H40A 0.9800 .
C40 H40B 0.9800 .
C40 H40C 0.9800 .
C41 H41A 0.9800 .
C41 H41B 0.9800 .
C41 H41C 0.9800 .
C42 C43 1.383(11) .
C42 C47 1.437(11) .
C42 C48 1.530(11) .
C43 C44 1.446(11) .
C43 H43 0.9500 .
C44 C45 1.409(11) .
C44 H44 0.9500 .
C45 C46 1.421(12) .
C45 C49 1.539(11) .
C46 C47 1.402(11) .
C46 H46 0.9500 .
C47 H47 0.9500 .
C48 H48A 0.9800 .
C48 H48B 0.9800 .
C48 H48C 0.9800 .
C49 C51 1.479(16) .
C49 C50 1.539(13) .
C49 H49 1.0000 .
C50 H50A 0.9800 .
C50 H50B 0.9800 .
C50 H50C 0.9800 .
C51 H51A 0.9800 .
C51 H51B 0.9800 .
C51 H51C 0.9800 .
O13 C52 1.373(14) .
O14 C53 1.489(15) .
O15 C54 1.481(16) .
O15 C54 1.481(16) 2_654
O16 C55 1.463(19) .
O17 O17 1.14(8) 2
O17 C56 1.44(2) .
O17 C56 1.51(6) 2
C56 O17 1.51(6) 2

loop_
_geom_torsion_atom_site_label_1
_geom_torsion_atom_site_label_2
_geom_torsion_atom_site_label_3
_geom_torsion_atom_site_label_4
_geom_torsion
_geom_torsion_site_symmetry_1
_geom_torsion_site_symmetry_4
O10 Ru1 O6 C13 48.8(5) . .
N1 Ru1 O6 C13 134.4(5) . .
C24 Ru1 O6 C13 -31.8(8) . .
C27 Ru1 O6 C13 -114.2(6) . .
C23 Ru1 O6 C13 -143.4(8) . .
C26 Ru1 O6 C13 -76.0(6) . .
C22 Ru1 O6 C13 -142.2(5) . .
C25 Ru1 O6 C13 -44.2(6) . .
O6 Ru1 O10 C20 171.2(6) . .
N1 Ru1 O10 C20 90.1(6) . .
C24 Ru1 O10 C20 -36.4(6) . .
C27 Ru1 O10 C20 -113.0(10) . .
C23 Ru1 O10 C20 -4.6(6) . .
C26 Ru1 O10 C20 -103.4(6) . .
C22 Ru1 O10 C20 13.3(9) . .
C25 Ru1 O10 C20 -75.0(6) . .
O2 Ru2 O11 C21 -46.2(5) 2 .
N2 Ru2 O11 C21 -132.0(5) . .
C37 Ru2 O11 C21 29.5(8) . .
C36 Ru2 O11 C21 142.3(9) . .
C33 Ru2 O11 C21 77.3(5) . .
C34 Ru2 O11 C21 115.6(5) . .
C35 Ru2 O11 C21 143.5(5) . .
C32 Ru2 O11 C21 45.3(5) . .
O10 Ru1 N1 C1 -57.4(5) . .
O6 Ru1 N1 C1 -136.9(6) . .
C24 Ru1 N1 C1 35.1(7) . .
C27 Ru1 N1 C1 129.9(6) . .
C23 Ru1 N1 C1 60.5(6) . .
C26 Ru1 N1 C1 144.4(6) . .
C22 Ru1 N1 C1 98.5(6) . .
C25 Ru1 N1 C1 38.0(13) . .
O10 Ru1 N1 C5 115.5(5) . .
O6 Ru1 N1 C5 36.0(5) . .
C24 Ru1 N1 C5 -152.0(5) . .
C27 Ru1 N1 C5 -57.2(6) . .
C23 Ru1 N1 C5 -126.6(5) . .
C26 Ru1 N1 C5 -42.7(8) . .
C22 Ru1 N1 C5 -88.6(6) . .
C25 Ru1 N1 C5 -149.1(10) . .
O2 Ru2 N2 C8 -113.1(5) 2 .
O11 Ru2 N2 C8 -33.4(5) . .
C37 Ru2 N2 C8 157.9(5) . .
C36 Ru2 N2 C8 131.2(5) . .
C33 Ru2 N2 C8 45.5(8) . .
C34 Ru2 N2 C8 61.2(6) . .
C35 Ru2 N2 C8 92.8(5) . .
C32 Ru2 N2 C8 156.8(10) . .
O2 Ru2 N2 C12 59.1(5) 2 .
O11 Ru2 N2 C12 138.8(6) . .
C37 Ru2 N2 C12 -30.0(7) . .
C36 Ru2 N2 C12 -56.7(6) . .
C33 Ru2 N2 C12 -142.4(6) . .
C34 Ru2 N2 C12 -126.6(6) . .
C35 Ru2 N2 C12 -95.0(6) . .
C32 Ru2 N2 C12 -31.0(13) . .
O7 Ru3 N3 C19 115.3(5) 2 .
O3 Ru3 N3 C19 35.4(5) 2 .
C46 Ru3 N3 C19 -151.7(5) . .
C43 Ru3 N3 C19 -55.5(6) . .
C47 Ru3 N3 C19 -123.0(5) . .
C44 Ru3 N3 C19 -45.7(9) . .
C42 Ru3 N3 C19 -84.5(6) . .
C45 Ru3 N3 C19 -160.2(7) . .
O7 Ru3 N3 C15 -58.8(5) 2 .
O3 Ru3 N3 C15 -138.8(6) 2 .
C46 Ru3 N3 C15 34.1(6) . .
C43 Ru3 N3 C15 130.3(6) . .
C47 Ru3 N3 C15 62.8(6) . .
C44 Ru3 N3 C15 140.1(7) . .
C42 Ru3 N3 C15 101.3(6) . .
C45 Ru3 N3 C15 25.6(10) . .
C5 N1 C1 C2 -0.4(10) . .
Ru1 N1 C1 C2 172.6(5) . .
N1 C1 C2 C3 -3.0(11) . .
N1 C1 C2 C6 179.4(6) . .
C1 C2 C3 C4 4.1(10) . .
C6 C2 C3 C4 -178.4(6) . .
C2 C3 C4 C5 -1.9(10) . .
C2 C3 C4 C7 -174.6(7) . .
C1 N1 C5 C4 2.8(10) . .
Ru1 N1 C5 C4 -170.4(5) . .
C3 C4 C5 N1 -1.6(11) . .
C7 C4 C5 N1 171.6(6) . .
Ru2 O2 C6 O1 -13.1(11) 2 .
Ru2 O2 C6 C2 166.0(4) 2 .
C1 C2 C6 O1 -19.0(10) . .
C3 C2 C6 O1 163.5(7) . .
C1 C2 C6 O2 161.8(6) . .
C3 C2 C6 O2 -15.7(10) . .
Ru3 O3 C7 O4 -44.4(10) 2 .
Ru3 O3 C7 C4 135.3(5) 2 .
C5 C4 C7 O4 17.5(10) . .
C3 C4 C7 O4 -169.8(7) . .
C5 C4 C7 O3 -162.2(6) . .
C3 C4 C7 O3 10.5(10) . .
C12 N2 C8 C9 -2.2(10) . .
Ru2 N2 C8 C9 170.4(5) . .
N2 C8 C9 C10 1.2(10) . .
N2 C8 C9 C13 -169.9(6) . .
C8 C9 C10 C11 1.6(10) . .
C13 C9 C10 C11 171.9(7) . .
C9 C10 C11 C12 -3.2(10) . .
C9 C10 C11 C14 179.3(7) . .
C8 N2 C12 C11 0.4(10) . .
Ru2 N2 C12 C11 -171.9(5) . .
C10 C11 C12 N2 2.3(11) . .
C14 C11 C12 N2 179.8(7) . .
Ru1 O6 C13 O5 37.8(10) . .
Ru1 O6 C13 C9 -139.7(5) . .
C10 C9 C13 O5 175.6(7) . .
C8 C9 C13 O5 -14.0(10) . .
C10 C9 C13 O6 -6.7(10) . .
C8 C9 C13 O6 163.7(6) . .
Ru3 O7 C14 O8 9.8(11) 2 .
Ru3 O7 C14 C11 -169.7(4) 2 .
C12 C11 C14 O8 17.4(11) . .
C10 C11 C14 O8 -165.1(7) . .
C12 C11 C14 O7 -163.1(7) . .
C10 C11 C14 O7 14.4(10) . .
C19 N3 C15 C16 -1.2(10) . .
Ru3 N3 C15 C16 173.1(5) . .
N3 C15 C16 C17 -2.8(11) . .
N3 C15 C16 C20 178.0(6) . .
C15 C16 C17 C18 3.8(10) . .
C20 C16 C17 C18 -177.0(6) . .
C16 C17 C18 C19 -1.0(10) . .
C16 C17 C18 C21 -174.7(6) . .
C15 N3 C19 C18 4.3(10) . .
Ru3 N3 C19 C18 -170.2(5) . .
C17 C18 C19 N3 -3.2(10) . .
C21 C18 C19 N3 170.9(6) . .
Ru1 O10 C20 O9 -9.7(11) . .
Ru1 O10 C20 C16 169.1(4) . .
C15 C16 C20 O9 -16.0(10) . .
C17 C16 C20 O9 164.8(7) . .
C15 C16 C20 O10 165.1(6) . .
C17 C16 C20 O10 -14.0(9) . .
Ru2 O11 C21 O12 -40.0(9) . .
Ru2 O11 C21 C18 135.7(5) . .
C19 C18 C21 O12 8.4(9) . .
C17 C18 C21 O12 -177.8(6) . .
C19 C18 C21 O11 -167.7(6) . .
C17 C18 C21 O11 6.1(9) . .
O10 Ru1 C22 C27 -156.7(5) . .
O6 Ru1 C22 C27 49.7(6) . .
N1 Ru1 C22 C27 127.9(5) . .
C24 Ru1 C22 C27 -102.3(5) . .
C23 Ru1 C22 C27 -130.9(7) . .
C26 Ru1 C22 C27 -28.8(5) . .
C25 Ru1 C22 C27 -65.2(5) . .
O10 Ru1 C22 C23 -25.7(9) . .
O6 Ru1 C22 C23 -179.4(4) . .
N1 Ru1 C22 C23 -101.2(5) . .
C24 Ru1 C22 C23 28.6(4) . .
C27 Ru1 C22 C23 130.9(7) . .
C26 Ru1 C22 C23 102.2(5) . .
C25 Ru1 C22 C23 65.8(5) . .
O10 Ru1 C22 C28 88.7(10) . .
O6 Ru1 C22 C28 -64.9(9) . .
N1 Ru1 C22 C28 13.2(9) . .
C24 Ru1 C22 C28 143.1(9) . .
C27 Ru1 C22 C28 -114.6(11) . .
C23 Ru1 C22 C28 114.4(10) . .
C26 Ru1 C22 C28 -143.4(9) . .
C25 Ru1 C22 C28 -179.8(9) . .
C27 C22 C23 C24 1.1(11) . .
C28 C22 C23 C24 -175.4(7) . .
Ru1 C22 C23 C24 -52.9(6) . .
C27 C22 C23 Ru1 53.9(6) . .
C28 C22 C23 Ru1 -122.5(7) . .
O10 Ru1 C23 C24 -58.9(5) . .
O6 Ru1 C23 C24 134.7(7) . .
N1 Ru1 C23 C24 -145.7(5) . .
C27 Ru1 C23 C24 103.2(5) . .
C26 Ru1 C23 C24 65.5(5) . .
C22 Ru1 C23 C24 133.0(7) . .
C25 Ru1 C23 C24 28.2(5) . .
O10 Ru1 C23 C22 168.1(4) . .
O6 Ru1 C23 C22 1.7(10) . .
N1 Ru1 C23 C22 81.3(5) . .
C24 Ru1 C23 C22 -133.0(7) . .
C27 Ru1 C23 C22 -29.8(5) . .
C26 Ru1 C23 C22 -67.5(5) . .
C25 Ru1 C23 C22 -104.8(5) . .
C22 C23 C24 C25 -1.1(11) . .
Ru1 C23 C24 C25 -54.1(7) . .
C22 C23 C24 Ru1 53.1(6) . .
O10 Ru1 C24 C23 130.8(5) . .
O6 Ru1 C24 C23 -152.8(5) . .
N1 Ru1 C24 C23 44.3(6) . .
C27 Ru1 C24 C23 -66.4(5) . .
C26 Ru1 C24 C23 -104.1(5) . .
C22 Ru1 C24 C23 -29.2(5) . .
C25 Ru1 C24 C23 -134.5(7) . .
O10 Ru1 C24 C25 -94.7(5) . .
O6 Ru1 C24 C25 -18.3(8) . .
N1 Ru1 C24 C25 178.8(4) . .
C27 Ru1 C24 C25 68.1(5) . .
C23 Ru1 C24 C25 134.5(7) . .
C26 Ru1 C24 C25 30.4(5) . .
C22 Ru1 C24 C25 105.3(5) . .
C23 C24 C25 C26 0.6(11) . .
Ru1 C24 C25 C26 -53.1(6) . .
C23 C24 C25 C29 179.2(7) . .
Ru1 C24 C25 C29 125.6(8) . .
C23 C24 C25 Ru1 53.6(7) . .
O10 Ru1 C25 C26 -140.2(5) . .
O6 Ru1 C25 C26 -59.4(5) . .
N1 Ru1 C25 C26 126.2(10) . .
C24 Ru1 C25 C26 129.9(7) . .
C27 Ru1 C25 C26 28.4(5) . .
C23 Ru1 C25 C26 102.2(5) . .
C22 Ru1 C25 C26 64.8(5) . .
O10 Ru1 C25 C24 89.9(5) . .
O6 Ru1 C25 C24 170.7(4) . .
N1 Ru1 C25 C24 -3.7(13) . .
C27 Ru1 C25 C24 -101.5(5) . .
C23 Ru1 C25 C24 -27.8(5) . .
C26 Ru1 C25 C24 -129.9(7) . .
C22 Ru1 C25 C24 -65.2(5) . .
O10 Ru1 C25 C29 -27.6(9) . .
O6 Ru1 C25 C29 53.2(9) . .
N1 Ru1 C25 C29 -121.3(11) . .
C24 Ru1 C25 C29 -117.5(11) . .
C27 Ru1 C25 C29 141.0(10) . .
C23 Ru1 C25 C29 -145.3(10) . .
C26 Ru1 C25 C29 112.6(11) . .
C22 Ru1 C25 C29 177.3(9) . .
C24 C25 C26 C27 -0.1(11) . .
C29 C25 C26 C27 -178.8(7) . .
Ru1 C25 C26 C27 -52.8(7) . .
C24 C25 C26 Ru1 52.7(6) . .
C29 C25 C26 Ru1 -126.0(7) . .
O10 Ru1 C26 C25 50.4(5) . .
O6 Ru1 C26 C25 128.5(5) . .
N1 Ru1 C26 C25 -156.2(5) . .
C24 Ru1 C26 C25 -30.9(5) . .
C27 Ru1 C26 C25 -134.2(7) . .
C23 Ru1 C26 C25 -67.8(5) . .
C22 Ru1 C26 C25 -105.9(5) . .
O10 Ru1 C26 C27 -175.4(4) . .
O6 Ru1 C26 C27 -97.3(5) . .
N1 Ru1 C26 C27 -22.0(8) . .
C24 Ru1 C26 C27 103.3(5) . .
C23 Ru1 C26 C27 66.4(5) . .
C22 Ru1 C26 C27 28.3(5) . .
C25 Ru1 C26 C27 134.2(7) . .
C23 C22 C27 C26 -0.6(12) . .
C28 C22 C27 C26 175.8(7) . .
Ru1 C22 C27 C26 53.2(7) . .
C23 C22 C27 Ru1 -53.8(6) . .
C28 C22 C27 Ru1 122.6(8) . .
C25 C26 C27 C22 0.2(12) . .
Ru1 C26 C27 C22 -53.5(7) . .
C25 C26 C27 Ru1 53.7(7) . .
O10 Ru1 C27 C22 146.4(8) . .
O6 Ru1 C27 C22 -140.5(5) . .
N1 Ru1 C27 C22 -58.5(5) . .
C24 Ru1 C27 C22 67.5(5) . .
C23 Ru1 C27 C22 30.4(5) . .
C26 Ru1 C27 C22 133.6(8) . .
C25 Ru1 C27 C22 105.6(6) . .
O10 Ru1 C27 C26 12.9(12) . .
O6 Ru1 C27 C26 85.9(5) . .
N1 Ru1 C27 C26 168.0(5) . .
C24 Ru1 C27 C26 -66.1(5) . .
C23 Ru1 C27 C26 -103.2(5) . .
C22 Ru1 C27 C26 -133.6(8) . .
C25 Ru1 C27 C26 -28.0(5) . .
C26 C25 C29 C31 152.7(11) . .
C24 C25 C29 C31 -25.9(14) . .
Ru1 C25 C29 C31 64.6(14) . .
C26 C25 C29 C30 -82.5(10) . .
C24 C25 C29 C30 98.9(11) . .
Ru1 C25 C29 C30 -170.6(7) . .
O2 Ru2 C32 C33 141.1(5) 2 .
O11 Ru2 C32 C33 60.7(5) . .
N2 Ru2 C32 C33 -130.3(10) . .
C37 Ru2 C32 C33 -131.6(7) . .
C36 Ru2 C32 C33 -102.9(5) . .
C34 Ru2 C32 C33 -28.7(5) . .
C35 Ru2 C32 C33 -65.2(5) . .
O2 Ru2 C32 C37 -87.2(5) 2 .
O11 Ru2 C32 C37 -167.6(4) . .
N2 Ru2 C32 C37 1.4(13) . .
C36 Ru2 C32 C37 28.7(5) . .
C33 Ru2 C32 C37 131.6(7) . .
C34 Ru2 C32 C37 102.9(5) . .
C35 Ru2 C32 C37 66.4(5) . .
O2 Ru2 C32 C38 25.8(7) 2 .
O11 Ru2 C32 C38 -54.6(8) . .
N2 Ru2 C32 C38 114.4(11) . .
C37 Ru2 C32 C38 113.0(9) . .
C36 Ru2 C32 C38 141.8(8) . .
C33 Ru2 C32 C38 -115.3(9) . .
C34 Ru2 C32 C38 -144.1(8) . .
C35 Ru2 C32 C38 179.4(7) . .
C37 C32 C33 C34 1.8(11) . .
C38 C32 C33 C34 175.8(7) . .
Ru2 C32 C33 C34 53.7(6) . .
C37 C32 C33 Ru2 -51.9(6) . .
C38 C32 C33 Ru2 122.1(7) . .
O2 Ru2 C33 C32 -48.4(5) 2 .
O11 Ru2 C33 C32 -127.1(5) . .
N2 Ru2 C33 C32 157.4(5) . .
C37 Ru2 C33 C32 30.0(5) . .
C36 Ru2 C33 C32 67.0(5) . .
C34 Ru2 C33 C32 133.8(7) . .
C35 Ru2 C33 C32 105.5(5) . .
O2 Ru2 C33 C34 177.8(4) 2 .
O11 Ru2 C33 C34 99.1(5) . .
N2 Ru2 C33 C34 23.6(8) . .
C37 Ru2 C33 C34 -103.8(5) . .
C36 Ru2 C33 C34 -66.8(5) . .
C35 Ru2 C33 C34 -28.3(5) . .
C32 Ru2 C33 C34 -133.8(7) . .
C32 C33 C34 C35 -1.4(11) . .
Ru2 C33 C34 C35 52.9(6) . .
C32 C33 C34 Ru2 -54.3(7) . .
O2 Ru2 C34 C35 -139.6(7) 2 .
O11 Ru2 C34 C35 141.7(5) . .
N2 Ru2 C34 C35 58.9(5) . .
C37 Ru2 C34 C35 -67.9(5) . .
C36 Ru2 C34 C35 -31.0(5) . .
C33 Ru2 C34 C35 -133.6(7) . .
C32 Ru2 C34 C35 -105.6(5) . .
O2 Ru2 C34 C33 -5.9(11) 2 .
O11 Ru2 C34 C33 -84.7(5) . .
N2 Ru2 C34 C33 -167.4(4) . .
C37 Ru2 C34 C33 65.8(5) . .
C36 Ru2 C34 C33 102.7(5) . .
C35 Ru2 C34 C33 133.6(7) . .
C32 Ru2 C34 C33 28.0(5) . .
C33 C34 C35 C36 1.1(10) . .
Ru2 C34 C35 C36 53.4(6) . .
C33 C34 C35 C39 -179.2(7) . .
Ru2 C34 C35 C39 -126.8(7) . .
C33 C34 C35 Ru2 -52.4(6) . .
O2 Ru2 C35 C34 152.7(5) 2 .
O11 Ru2 C35 C34 -49.3(5) . .
N2 Ru2 C35 C34 -128.2(5) . .
C37 Ru2 C35 C34 102.3(5) . .
C36 Ru2 C35 C34 130.2(7) . .
C33 Ru2 C35 C34 28.8(5) . .
C32 Ru2 C35 C34 65.0(5) . .
O2 Ru2 C35 C36 22.5(8) 2 .
O11 Ru2 C35 C36 -179.5(4) . .
N2 Ru2 C35 C36 101.6(4) . .
C37 Ru2 C35 C36 -27.9(4) . .
C33 Ru2 C35 C36 -101.4(5) . .
C34 Ru2 C35 C36 -130.2(7) . .
C32 Ru2 C35 C36 -65.3(5) . .
O2 Ru2 C35 C39 -87.1(10) 2 .
O11 Ru2 C35 C39 70.9(8) . .
N2 Ru2 C35 C39 -7.9(8) . .
C37 Ru2 C35 C39 -137.5(8) . .
C36 Ru2 C35 C39 -109.6(9) . .
C33 Ru2 C35 C39 149.0(9) . .
C34 Ru2 C35 C39 120.2(10) . .
C32 Ru2 C35 C39 -174.8(8) . .
C34 C35 C36 C37 -1.2(10) . .
C39 C35 C36 C37 179.0(7) . .
Ru2 C35 C36 C37 52.9(6) . .
C34 C35 C36 Ru2 -54.1(6) . .
C39 C35 C36 Ru2 126.1(6) . .
O2 Ru2 C36 C37 56.7(5) 2 .
O11 Ru2 C36 C37 -132.6(9) . .
N2 Ru2 C36 C37 144.1(5) . .
C33 Ru2 C36 C37 -66.1(5) . .
C34 Ru2 C36 C37 -104.0(5) . .
C35 Ru2 C36 C37 -134.2(7) . .
C32 Ru2 C36 C37 -29.2(5) . .
O2 Ru2 C36 C35 -169.1(4) 2 .
O11 Ru2 C36 C35 1.6(12) . .
N2 Ru2 C36 C35 -81.8(4) . .
C37 Ru2 C36 C35 134.2(7) . .
C33 Ru2 C36 C35 68.1(5) . .
C34 Ru2 C36 C35 30.2(4) . .
C32 Ru2 C36 C35 104.9(5) . .
C35 C36 C37 C32 1.7(11) . .
Ru2 C36 C37 C32 54.8(6) . .
C35 C36 C37 Ru2 -53.1(6) . .
C33 C32 C37 C36 -1.9(11) . .
C38 C32 C37 C36 -176.0(7) . .
Ru2 C32 C37 C36 -54.2(6) . .
C33 C32 C37 Ru2 52.3(6) . .
C38 C32 C37 Ru2 -121.8(7) . .
O2 Ru2 C37 C36 -131.4(5) 2 .
O11 Ru2 C37 C36 156.4(5) . .
N2 Ru2 C37 C36 -46.7(6) . .
C33 Ru2 C37 C36 103.6(5) . .
C34 Ru2 C37 C36 65.9(5) . .
C35 Ru2 C37 C36 28.7(5) . .
C32 Ru2 C37 C36 132.8(7) . .
O2 Ru2 C37 C32 95.8(5) 2 .
O11 Ru2 C37 C32 23.6(8) . .
N2 Ru2 C37 C32 -179.6(4) . .
C36 Ru2 C37 C32 -132.8(7) . .
C33 Ru2 C37 C32 -29.3(5) . .
C34 Ru2 C37 C32 -66.9(5) . .
C35 Ru2 C37 C32 -104.1(5) . .
C34 C35 C39 C40 18.4(12) . .
C36 C35 C39 C40 -161.8(7) . .
Ru2 C35 C39 C40 -75.8(10) . .
C34 C35 C39 C41 -104.3(11) . .
C36 C35 C39 C41 75.5(11) . .
Ru2 C35 C39 C41 161.5(9) . .
O7 Ru3 C42 C43 -143.4(7) 2 .
O3 Ru3 C42 C43 54.3(5) 2 .
N3 Ru3 C42 C43 134.7(5) . .
C46 Ru3 C42 C43 -103.1(5) . .
C47 Ru3 C42 C43 -132.2(7) . .
C44 Ru3 C42 C43 -29.7(5) . .
C45 Ru3 C42 C43 -66.0(5) . .
O7 Ru3 C42 C47 -11.2(10) 2 .
O3 Ru3 C42 C47 -173.5(4) 2 .
N3 Ru3 C42 C47 -93.1(4) . .
C46 Ru3 C42 C47 29.1(4) . .
C43 Ru3 C42 C47 132.2(7) . .
C44 Ru3 C42 C47 102.6(5) . .
C45 Ru3 C42 C47 66.2(5) . .
O7 Ru3 C42 C48 101.4(9) 2 .
O3 Ru3 C42 C48 -60.9(8) 2 .
N3 Ru3 C42 C48 19.5(8) . .
C46 Ru3 C42 C48 141.7(8) . .
C43 Ru3 C42 C48 -115.2(9) . .
C47 Ru3 C42 C48 112.6(9) . .
C44 Ru3 C42 C48 -144.8(8) . .
C45 Ru3 C42 C48 178.8(8) . .
C47 C42 C43 C44 3.2(11) . .
C48 C42 C43 C44 178.7(7) . .
Ru3 C42 C43 C44 55.1(6) . .
C47 C42 C43 Ru3 -51.9(6) . .
C48 C42 C43 Ru3 123.7(7) . .
O7 Ru3 C43 C42 149.6(5) 2 .
O3 Ru3 C43 C42 -135.1(4) 2 .
N3 Ru3 C43 C42 -53.5(5) . .
C46 Ru3 C43 C42 66.9(5) . .
C47 Ru3 C43 C42 29.8(4) . .
C44 Ru3 C43 C42 132.7(7) . .
C45 Ru3 C43 C42 104.6(5) . .
O7 Ru3 C43 C44 16.9(9) 2 .
O3 Ru3 C43 C44 92.2(5) 2 .
N3 Ru3 C43 C44 173.8(4) . .
C46 Ru3 C43 C44 -65.8(5) . .
C47 Ru3 C43 C44 -103.0(5) . .
C42 Ru3 C43 C44 -132.7(7) . .
C45 Ru3 C43 C44 -28.2(5) . .
C42 C43 C44 C45 -2.8(11) . .
Ru3 C43 C44 C45 52.9(6) . .
C42 C43 C44 Ru3 -55.7(7) . .
O7 Ru3 C44 C45 54.1(5) 2 .
O3 Ru3 C44 C45 134.8(5) 2 .
N3 Ru3 C44 C45 -147.3(6) . .
C46 Ru3 C44 C45 -30.1(5) . .
C43 Ru3 C44 C45 -133.5(7) . .
C47 Ru3 C44 C45 -67.2(5) . .
C42 Ru3 C44 C45 -105.1(5) . .
O7 Ru3 C44 C43 -172.4(4) 2 .
O3 Ru3 C44 C43 -91.7(5) 2 .
N3 Ru3 C44 C43 -13.8(9) . .
C46 Ru3 C44 C43 103.4(5) . .
C47 Ru3 C44 C43 66.3(5) . .
C42 Ru3 C44 C43 28.4(4) . .
C45 Ru3 C44 C43 133.5(7) . .
C43 C44 C45 C46 0.6(11) . .
Ru3 C44 C45 C46 52.4(6) . .
C43 C44 C45 C49 -175.4(7) . .
Ru3 C44 C45 C49 -123.6(7) . .
C43 C44 C45 Ru3 -51.8(6) . .
O7 Ru3 C45 C44 -134.3(5) 2 .
O3 Ru3 C45 C44 -54.9(5) 2 .
N3 Ru3 C45 C44 143.0(7) . .
C46 Ru3 C45 C44 131.2(7) . .
C43 Ru3 C45 C44 29.2(5) . .
C47 Ru3 C45 C44 102.8(5) . .
C42 Ru3 C45 C44 65.2(5) . .
O7 Ru3 C45 C46 94.5(4) 2 .
O3 Ru3 C45 C46 173.9(4) 2 .
N3 Ru3 C45 C46 11.8(9) . .
C43 Ru3 C45 C46 -102.0(5) . .
C47 Ru3 C45 C46 -28.4(4) . .
C44 Ru3 C45 C46 -131.2(7) . .
C42 Ru3 C45 C46 -66.0(5) . .
O7 Ru3 C45 C49 -16.4(8) 2 .
O3 Ru3 C45 C49 63.0(8) 2 .
N3 Ru3 C45 C49 -99.1(10) . .
C46 Ru3 C45 C49 -110.9(10) . .
C43 Ru3 C45 C49 147.0(9) . .
C47 Ru3 C45 C49 -139.3(9) . .
C44 Ru3 C45 C49 117.9(10) . .
C42 Ru3 C45 C49 -176.9(8) . .
C44 C45 C46 C47 0.9(11) . .
C49 C45 C46 C47 177.2(7) . .
Ru3 C45 C46 C47 54.2(6) . .
C44 C45 C46 Ru3 -53.2(6) . .
C49 C45 C46 Ru3 123.0(7) . .
O7 Ru3 C46 C47 137.7(4) 2 .
O3 Ru3 C46 C47 -147.7(6) 2 .
N3 Ru3 C46 C47 51.2(5) . .
C43 Ru3 C46 C47 -65.9(5) . .
C44 Ru3 C46 C47 -104.1(5) . .
C42 Ru3 C46 C47 -29.5(4) . .
C45 Ru3 C46 C47 -133.7(7) . .
O7 Ru3 C46 C45 -88.5(4) 2 .
O3 Ru3 C46 C45 -14.0(9) 2 .
N3 Ru3 C46 C45 -175.0(4) . .
C43 Ru3 C46 C45 67.8(5) . .
C47 Ru3 C46 C45 133.7(7) . .
C44 Ru3 C46 C45 29.6(4) . .
C42 Ru3 C46 C45 104.3(5) . .
C45 C46 C47 C42 -0.5(11) . .
Ru3 C46 C47 C42 54.2(6) . .
C45 C46 C47 Ru3 -54.8(6) . .
C43 C42 C47 C46 -1.5(10) . .
C48 C42 C47 C46 -177.2(7) . .
Ru3 C42 C47 C46 -53.6(6) . .
C43 C42 C47 Ru3 52.1(6) . .
C48 C42 C47 Ru3 -123.6(7) . .
O7 Ru3 C47 C46 -52.1(5) 2 .
O3 Ru3 C47 C46 147.5(6) 2 .
N3 Ru3 C47 C46 -138.0(4) . .
C43 Ru3 C47 C46 103.7(5) . .
C44 Ru3 C47 C46 65.4(5) . .
C42 Ru3 C47 C46 132.4(7) . .
C45 Ru3 C47 C46 28.5(4) . .
O7 Ru3 C47 C42 175.5(4) 2 .
O3 Ru3 C47 C42 15.1(9) 2 .
N3 Ru3 C47 C42 89.6(4) . .
C46 Ru3 C47 C42 -132.4(7) . .
C43 Ru3 C47 C42 -28.7(4) . .
C44 Ru3 C47 C42 -67.0(5) . .
C45 Ru3 C47 C42 -103.9(5) . .
C44 C45 C49 C51 3.3(12) . .
C46 C45 C49 C51 -172.7(9) . .
Ru3 C45 C49 C51 -87.6(11) . .
C44 C45 C49 C50 -122.5(9) . .
C46 C45 C49 C50 61.5(10) . .
Ru3 C45 C49 C50 146.6(7) . .
C56 O17 C56 O17 0.000(3) 2 2
